data_4113764
loop_
_publ_author_name
'Cara L. Jenkins'
'Lynn E. Bretscher'
'Ilia A. Guzei'
'Ronald T. Raines'

_publ_section_title
;
 Effect of 3-Hydroxyproline Residues on Collagen Stability
;
_journal_name_full 'Journal of the American Chemical Society'
_journal_page_first 6422
_journal_page_last 6427
_journal_paper_doi 10.1021/ja034015j
_journal_volume 125
_journal_year 2003
_chemical_formula_sum 'C8 H15 N O5'
_chemical_formula_weight 205.21
_chemical_name_systematic
; 
 ? 
;
_space_group_IT_number 19
_symmetry_cell_setting orthorhombic
_symmetry_space_group_name_Hall 'P 2ac 2ab'
_symmetry_space_group_name_H-M 'P 21 21 21'
_atom_sites_solution_hydrogens geom
_atom_sites_solution_primary direct
_atom_sites_solution_secondary difmap
_audit_creation_method SHELXL-97
_cell_angle_alpha 90.00
_cell_angle_beta 90.00
_cell_angle_gamma 90.00
_cell_formula_units_Z 4
_cell_length_a 6.1545(6)
_cell_length_b 8.3050(9)
_cell_length_c 20.807(2)
_cell_measurement_temperature 173(2)
_cell_volume 1063.51(19)
_computing_structure_refinement 'SHELXL-97 (Sheldrick, 1997)'
_computing_structure_solution 'SHELXS-97 (Sheldrick, 1990)'
_diffrn_ambient_temperature 173(2)
_diffrn_measured_fraction_theta_full 0.967
_diffrn_measured_fraction_theta_max 0.967
_diffrn_radiation_monochromator graphite
_diffrn_radiation_source 'fine-focus sealed tube'
_diffrn_radiation_type MoK\a
_diffrn_radiation_wavelength 0.71073
_diffrn_reflns_av_R_equivalents 0.0126
_diffrn_reflns_av_sigmaI/netI 0.0238
_diffrn_reflns_limit_h_max 7
_diffrn_reflns_limit_h_min -6
_diffrn_reflns_limit_k_max 10
_diffrn_reflns_limit_k_min -9
_diffrn_reflns_limit_l_max 26
_diffrn_reflns_limit_l_min -8
_diffrn_reflns_number 2911
_diffrn_reflns_theta_full 26.37
_diffrn_reflns_theta_max 26.37
_diffrn_reflns_theta_min 1.96
_exptl_absorpt_coefficient_mu 0.107
_exptl_absorpt_correction_T_max 0.9576
_exptl_absorpt_correction_T_min 0.9486
_exptl_crystal_density_diffrn 1.282
_exptl_crystal_F_000 440
_exptl_crystal_size_max 0.50
_exptl_crystal_size_mid 0.50
_exptl_crystal_size_min 0.41
_refine_diff_density_max 0.172
_refine_diff_density_min -0.146
_refine_diff_density_rms 0.037
_refine_ls_abs_structure_details 'Flack H D (1983), Acta Cryst. A39, 876-881'
_refine_ls_abs_structure_Flack 0.7(13)
_refine_ls_extinction_method none
_refine_ls_goodness_of_fit_ref 1.051
_refine_ls_hydrogen_treatment mixed
_refine_ls_matrix_type full
_refine_ls_number_parameters 138
_refine_ls_number_reflns 1963
_refine_ls_number_restraints 2
_refine_ls_restrained_S_all 1.050
_refine_ls_R_factor_all 0.0401
_refine_ls_R_factor_gt 0.0369
_refine_ls_shift/su_max 0.000
_refine_ls_shift/su_mean 0.000
_refine_ls_structure_factor_coef Fsqd
_refine_ls_weighting_details 'calc w=1/[\s^2^(Fo^2^)+(0.0560P)^2^+0.1890P] where P=(Fo^2^+2Fc^2^)/3'
_refine_ls_weighting_scheme calc
_refine_ls_wR_factor_gt 0.0953
_refine_ls_wR_factor_ref 0.0975
_reflns_number_gt 1830
_reflns_number_total 1963
_reflns_threshold_expression >2sigma(I)
_cod_data_source_file ja034015jsi20030106_014839.cif
_cod_data_source_block rai04
_cod_original_cell_volume 1063.53(19)
_cod_database_code 4113764

loop_
_symmetry_equiv_pos_as_xyz
'x, y, z'
'-x+1/2, -y, z+1/2'
'-x, y+1/2, -z+1/2'
'x+1/2, -y+1/2, -z'

loop_
_atom_site_label
_atom_site_type_symbol
_atom_site_fract_x
_atom_site_fract_y
_atom_site_fract_z
_atom_site_U_iso_or_equiv
_atom_site_adp_type
_atom_site_occupancy
_atom_site_symmetry_multiplicity
_atom_site_calc_flag
_atom_site_refinement_flags
O1 O 0.0929(3) 0.6789(2) 0.76469(7) 0.0645(5) Uani 1 1 d .
O2 O 0.3794(3) 0.5154(2) 0.77527(6) 0.0523(4) Uani 1 1 d .
O3 O 0.0838(2) 0.32437(16) 0.93624(6) 0.0415(3) Uani 1 1 d .
H3 H 0.2046 0.2774 0.9372 0.062 Uiso 1 1 calc R
O4 O 0.2745(2) 0.84519(15) 0.90974(6) 0.0362(3) Uani 1 1 d .
O5 O 0.4355(2) 0.14272(15) 0.93934(6) 0.0352(3) Uani 1 1 d D
H5A H 0.479(4) 0.145(3) 0.9776(4) 0.059(7) Uiso 1 1 d D
H5B H 0.386(3) 0.0505(11) 0.9315(10) 0.040(6) Uiso 1 1 d D
N N 0.0146(2) 0.66009(17) 0.89632(6) 0.0286(3) Uani 1 1 d .
C1 C 0.1640(3) 0.5476(2) 0.86609(7) 0.0270(4) Uani 1 1 d .
H1 H 0.3046 0.5455 0.8901 0.032 Uiso 1 1 calc R
C2 C 0.0462(3) 0.3857(2) 0.87363(8) 0.0335(4) Uani 1 1 d .
H2 H 0.0900 0.3071 0.8396 0.040 Uiso 1 1 calc R
C3 C -0.1899(3) 0.4333(3) 0.86769(11) 0.0432(5) Uani 1 1 d .
H3A H -0.2853 0.3516 0.8878 0.052 Uiso 1 1 calc R
H3B H -0.2318 0.4459 0.8220 0.052 Uiso 1 1 calc R
C4 C -0.2055(3) 0.5935(2) 0.90315(10) 0.0377(4) Uani 1 1 d .
H4A H -0.3150 0.6649 0.8831 0.045 Uiso 1 1 calc R
H4B H -0.2434 0.5773 0.9489 0.045 Uiso 1 1 calc R
C5 C 0.2043(3) 0.5915(2) 0.79608(8) 0.0352(4) Uani 1 1 d .
C6 C 0.4383(6) 0.5434(5) 0.70808(11) 0.0922(12) Uani 1 1 d .
H6A H 0.4680 0.6582 0.7016 0.138 Uiso 1 1 calc R
H6B H 0.3180 0.5102 0.6802 0.138 Uiso 1 1 calc R
H6C H 0.5683 0.4807 0.6975 0.138 Uiso 1 1 calc R
C7 C 0.0826(3) 0.8039(2) 0.91684(8) 0.0290(4) Uani 1 1 d .
C8 C -0.0822(3) 0.9093(2) 0.94961(9) 0.0386(5) Uani 1 1 d .
H8A H -0.0217 1.0174 0.9554 0.058 Uiso 1 1 calc R
H8B H -0.1188 0.8634 0.9916 0.058 Uiso 1 1 calc R
H8C H -0.2136 0.9156 0.9231 0.058 Uiso 1 1 calc R

loop_
_atom_site_aniso_label
_atom_site_aniso_U_11
_atom_site_aniso_U_22
_atom_site_aniso_U_33
_atom_site_aniso_U_23
_atom_site_aniso_U_13
_atom_site_aniso_U_12
O1 0.0692(11) 0.0871(12) 0.0371(7) 0.0235(8) 0.0033(7) 0.0322(11)
O2 0.0578(10) 0.0714(10) 0.0276(6) 0.0080(6) 0.0133(6) 0.0243(8)
O3 0.0478(8) 0.0393(7) 0.0373(6) 0.0093(5) 0.0126(6) 0.0106(6)
O4 0.0313(8) 0.0343(7) 0.0430(7) -0.0062(5) 0.0034(6) -0.0069(6)
O5 0.0380(8) 0.0334(6) 0.0342(6) -0.0001(5) -0.0015(6) -0.0024(6)
N 0.0231(8) 0.0335(7) 0.0291(7) 0.0001(6) 0.0022(5) 0.0002(6)
C1 0.0257(10) 0.0319(8) 0.0233(7) -0.0023(6) -0.0019(7) 0.0034(7)
C2 0.0352(11) 0.0332(9) 0.0322(8) -0.0029(7) -0.0004(8) -0.0001(8)
C3 0.0327(12) 0.0435(11) 0.0534(11) -0.0017(9) -0.0039(9) -0.0084(9)
C4 0.0245(10) 0.0371(10) 0.0515(11) 0.0027(8) 0.0029(8) -0.0014(8)
C5 0.0341(11) 0.0435(10) 0.0281(8) 0.0026(7) 0.0006(7) 0.0040(9)
C6 0.116(3) 0.127(3) 0.0337(11) 0.0152(14) 0.0332(15) 0.051(2)
C7 0.0313(10) 0.0303(8) 0.0254(7) 0.0026(6) -0.0001(7) 0.0009(8)
C8 0.0380(12) 0.0344(9) 0.0432(10) -0.0026(8) 0.0036(8) 0.0049(8)

loop_
_atom_type_symbol
_atom_type_description
_atom_type_scat_dispersion_real
_atom_type_scat_dispersion_imag
_atom_type_scat_source
C C 0.0033 0.0016 'International Tables Vol C Tables 4.2.6.8 and 6.1.1.4'
H H 0.0000 0.0000 'International Tables Vol C Tables 4.2.6.8 and 6.1.1.4'
N N 0.0061 0.0033 'International Tables Vol C Tables 4.2.6.8 and 6.1.1.4'
O O 0.0106 0.0060 'International Tables Vol C Tables 4.2.6.8 and 6.1.1.4'

loop_
_geom_angle_atom_site_label_1
_geom_angle_atom_site_label_2
_geom_angle_atom_site_label_3
_geom_angle
C5 O2 C6 116.03(18)
C7 N C1 120.97(15)
C7 N C4 126.45(15)
C1 N C4 112.53(14)
N C1 C5 111.31(14)
N C1 C2 102.71(14)
C5 C1 C2 112.61(14)
O3 C2 C3 109.02(16)
O3 C2 C1 109.36(14)
C3 C2 C1 102.49(14)
C2 C3 C4 104.44(16)
N C4 C3 102.91(15)
O1 C5 O2 125.43(17)
O1 C5 C1 125.17(18)
O2 C5 C1 109.39(15)
O4 C7 N 120.56(16)
O4 C7 C8 122.43(16)
N C7 C8 117.00(16)

loop_
_geom_bond_atom_site_label_1
_geom_bond_atom_site_label_2
_geom_bond_distance
O1 C5 1.193(2)
O2 C5 1.322(2)
O2 C6 1.463(2)
O3 C2 1.418(2)
O4 C7 1.239(2)
N C7 1.336(2)
N C1 1.454(2)
N C4 1.470(2)
C1 C5 1.522(2)
C1 C2 1.536(2)
C2 C3 1.512(3)
C3 C4 1.524(3)
C7 C8 1.503(2)

loop_
_geom_hbond_atom_site_label_D
_geom_hbond_atom_site_label_H
_geom_hbond_atom_site_label_A
_geom_hbond_distance_DH
_geom_hbond_distance_HA
_geom_hbond_distance_DA
_geom_hbond_angle_DHA
_geom_hbond_site_symmetry_A
O3 H3 O5 0.84 1.81 2.6391(19) 169.5 .
O5 H5A O3 0.8400(11) 1.922(4) 2.7585(19) 174(2) 4_557
O5 H5B O4 0.8401(11) 1.893(2) 2.7326(19) 177(2) 1_545

loop_
_geom_torsion_atom_site_label_1
_geom_torsion_atom_site_label_2
_geom_torsion_atom_site_label_3
_geom_torsion_atom_site_label_4
_geom_torsion
C7 N C1 C5 -79.46(19)
C4 N C1 C5 103.01(17)
C7 N C1 C2 159.82(14)
C4 N C1 C2 -17.72(17)
N C1 C2 O3 -81.46(16)
C5 C1 C2 O3 158.71(15)
N C1 C2 C3 34.10(17)
C5 C1 C2 C3 -85.72(18)
O3 C2 C3 C4 77.24(18)
C1 C2 C3 C4 -38.58(18)
C7 N C4 C3 176.70(16)
C1 N C4 C3 -5.92(19)
C2 C3 C4 N 27.71(19)
C6 O2 C5 O1 0.3(4)
C6 O2 C5 C1 179.1(2)
N C1 C5 O1 -17.4(3)
C2 C1 C5 O1 97.3(2)
N C1 C5 O2 163.74(16)
C2 C1 C5 O2 -81.54(19)
C1 N C7 O4 0.9(2)
C4 N C7 O4 178.12(16)
C1 N C7 C8 -177.85(15)
C4 N C7 C8 -0.7(2)
